data_2212402
loop_
_publ_author_name
'Michael Scharwitz'
'Tobias van Almsick'
'William S. Sheldrick'

_publ_section_title
;(Diethylenetriamine-\k^3^<i>N</i>)(\h^5^-pentamethylcyclopentadienyl)iridium(III)
 bis(trifluoromethanesulfonate)
;
_journal_coeditor_code WM2089
_journal_issue 2
_journal_name_full 'Acta Crystallographica Section E'
_journal_page_first m537
_journal_page_last m539
_journal_paper_doi 10.1107/S1600536807002036
_journal_volume 63
_journal_year 2007
_chemical_formula_iupac '[Ir (C10 H15) (C4 H13 N3)] (C F3 S O3)2'
_chemical_formula_moiety 'C14 H28 Ir N3 2+, 2(C F3 O3 S -)'
_chemical_formula_sum 'C16 H28 F6 Ir N3 O6 S2'
_chemical_formula_weight 728.73
_chemical_name_systematic
;
(Diethylenetriamine-\k^3^N)(\h^5^-pentamethylcyclopentadienyl)iridium(III)
bis(trifluoromethanesulfonate)
;
_space_group_IT_number 19
_symmetry_cell_setting orthorhombic
_symmetry_space_group_name_Hall 'P 2ac 2ab'
_symmetry_space_group_name_H-M 'P 21 21 21'
_atom_sites_solution_hydrogens geom
_atom_sites_solution_primary direct
_atom_sites_solution_secondary difmap
_audit_creation_method SHELXL-97
_cell_angle_alpha 90.00
_cell_angle_beta 90.00
_cell_angle_gamma 90.00
_cell_formula_units_Z 4
_cell_length_a 10.244(2)
_cell_length_b 13.733(3)
_cell_length_c 17.869(4)
_cell_measurement_reflns_used 24
_cell_measurement_temperature 292(2)
_cell_measurement_theta_max 20.31
_cell_measurement_theta_min 7.23
_cell_volume 2513.8(9)
_computing_cell_refinement R3m/V
_computing_data_collection 'R3m/V (Siemens, 1989)'
_computing_data_reduction 'XDISK (Siemens, 1989)'
_computing_molecular_graphics 'XP in SHELXTL (Sheldrick, 1995)'
_computing_publication_material SHELXL97
_computing_structure_refinement 'SHELXL97 (Sheldrick, 1997)'
_computing_structure_solution 'SHELXS97 (Sheldrick, 1997)'
_diffrn_ambient_temperature 292(2)
_diffrn_measured_fraction_theta_full 0.996
_diffrn_measured_fraction_theta_max 0.996
_diffrn_measurement_device_type 'Siemens P4 4-circle'
_diffrn_measurement_method \w
_diffrn_radiation_monochromator graphite
_diffrn_radiation_source 'fine-focus sealed tube'
_diffrn_radiation_type MoK\a
_diffrn_radiation_wavelength 0.71073
_diffrn_reflns_av_R_equivalents 0.0000
_diffrn_reflns_av_sigmaI/netI 0.0309
_diffrn_reflns_limit_h_max 12
_diffrn_reflns_limit_h_min 0
_diffrn_reflns_limit_k_max 16
_diffrn_reflns_limit_k_min 0
_diffrn_reflns_limit_l_max 21
_diffrn_reflns_limit_l_min 0
_diffrn_reflns_number 2511
_diffrn_reflns_theta_full 25.00
_diffrn_reflns_theta_max 25.00
_diffrn_reflns_theta_min 2.29
_diffrn_standards_decay_% 0.01
_diffrn_standards_interval_count 100
_diffrn_standards_number 3
_exptl_absorpt_coefficient_mu 5.558
_exptl_absorpt_correction_T_max 0.130
_exptl_absorpt_correction_T_min 0.057
_exptl_absorpt_correction_type psi-scan
_exptl_absorpt_process_details '(North <i>et al.</i> (1968)'
_exptl_crystal_colour colourless
_exptl_crystal_density_diffrn 1.926
_exptl_crystal_density_method 'not measured'
_exptl_crystal_description block
_exptl_crystal_F_000 1424
_exptl_crystal_size_max 0.55
_exptl_crystal_size_mid 0.47
_exptl_crystal_size_min 0.37
_refine_diff_density_max 0.653
_refine_diff_density_min -0.844
_refine_ls_abs_structure_details 'Flack (1983)'
_refine_ls_abs_structure_Flack 0.006(13)
_refine_ls_extinction_coef 0.0028(2)
_refine_ls_extinction_expression Fc^*^=kFc[1+0.001xFc^2^\l^3^/sin(2\q)]^-1/4^
_refine_ls_extinction_method SHELXL97
_refine_ls_goodness_of_fit_ref 1.051
_refine_ls_hydrogen_treatment constr
_refine_ls_matrix_type full
_refine_ls_number_parameters 314
_refine_ls_number_reflns 2511
_refine_ls_number_restraints 6
_refine_ls_restrained_S_all 1.052
_refine_ls_R_factor_all 0.0318
_refine_ls_R_factor_gt 0.0270
_refine_ls_shift/su_max 0.001
_refine_ls_shift/su_mean 0.000
_refine_ls_structure_factor_coef Fsqd
_refine_ls_weighting_details 'w=1/[\s^2^(Fo^2^)+(0.0389P)^2^+0.5443P] where P=(Fo^2^+2Fc^2^)/3'
_refine_ls_weighting_scheme calc
_refine_ls_wR_factor_gt 0.0621
_refine_ls_wR_factor_ref 0.0639
_reflns_number_gt 2335
_reflns_number_total 2511
_reflns_threshold_expression I>2\s(I)
_cod_data_source_file wm2089.cif
_cod_data_source_block I
_cod_depositor_comments
;
The following automatic conversions were performed:
'_symmetry_cell_setting' value 'Orthorhombic' changed to 'orthorhombic'
according to '/home/saulius/struct/CIF-dictionaries/cif_core.dic'
dictionary named 'cif_core.dic' version 2.4.1 from 2010-06-29.

Automatic conversion script
Id: cif_fix_enum 1527 2010-12-29 10:47:43Z saulius 

The following automatic conversions were performed:

'_symmetry_cell_setting' value 'Orthorhombic' changed to
'orthorhombic' according to
/home/saulius/struct/CIF-dictionaries/cif_core.dic dictionary named
'cif_core.dic' version 2.4.1 from 2010-06-29.

Automatic conversion script
Id: cif_fix_values 1715 2011-07-08 13:25:40Z adriana 
;
_cod_database_code 2212402
_cod_database_fobs_code 2212402

loop_
_symmetry_equiv_pos_as_xyz
'x, y, z'
'-x+1/2, -y, z+1/2'
'-x, y+1/2, -z+1/2'
'x+1/2, -y+1/2, -z'

loop_
_atom_site_type_symbol
_atom_site_label
_atom_site_fract_x
_atom_site_fract_y
_atom_site_fract_z
_atom_site_U_iso_or_equiv
_atom_site_adp_type
_atom_site_calc_flag
_atom_site_refinement_flags
_atom_site_occupancy
Ir Ir1 0.11588(2) 0.50957(2) 0.900041(16) 0.03172(12) Uani d . 1
C C11 -0.0852(7) 0.4589(7) 0.9052(6) 0.048(2) Uani d . 1
C C111 -0.1784(11) 0.4501(11) 0.8411(6) 0.079(4) Uani d . 1
H H111 -0.2525 0.4119 0.8561 0.119 Uiso calc R 1
H H112 -0.1356 0.4188 0.7997 0.119 Uiso calc R 1
H H113 -0.2070 0.5137 0.8261 0.119 Uiso calc R 1
C C12 -0.0025(10) 0.3852(7) 0.9308(6) 0.054(3) Uani d . 1
C C121 0.0057(14) 0.2832(8) 0.9033(10) 0.105(5) Uani d . 1
H H121 0.0696 0.2483 0.9320 0.157 Uiso calc R 1
H H122 0.0306 0.2833 0.8515 0.157 Uiso calc R 1
H H123 -0.0779 0.2523 0.9087 0.157 Uiso calc R 1
C C13 0.0632(9) 0.4229(8) 0.9964(6) 0.054(3) Uani d . 1
C C131 0.1604(13) 0.3726(11) 1.0457(8) 0.103(5) Uani d . 1
H H131 0.2100 0.3270 1.0165 0.154 Uiso calc R 1
H H132 0.1154 0.3386 1.0848 0.154 Uiso calc R 1
H H133 0.2182 0.4200 1.0672 0.154 Uiso calc R 1
C C14 0.0228(8) 0.5233(9) 1.0061(5) 0.054(3) Uani d . 1
C C141 0.0583(11) 0.5906(12) 1.0688(6) 0.083(4) Uani d . 1
H H141 -0.0010 0.5812 1.1097 0.125 Uiso calc R 1
H H142 0.0529 0.6568 1.0517 0.125 Uiso calc R 1
H H143 0.1457 0.5771 1.0850 0.125 Uiso calc R 1
C C15 -0.0714(8) 0.5450(7) 0.9505(5) 0.042(2) Uani d . 1
C C151 -0.1452(10) 0.6373(8) 0.9390(7) 0.071(3) Uani d . 1
H H151 -0.0921 0.6915 0.9541 0.106 Uiso calc R 1
H H152 -0.2235 0.6361 0.9685 0.106 Uiso calc R 1
H H153 -0.1675 0.6438 0.8871 0.106 Uiso calc R 1
N N1 0.3214(6) 0.5063(7) 0.9212(4) 0.0410(17) Uani d . 1
H H11 0.3354 0.5085 0.9709 0.049 Uiso calc R 1
H H12 0.3547 0.4500 0.9039 0.049 Uiso calc R 1
C C4 0.3903(9) 0.5893(7) 0.8848(5) 0.050(2) Uani d . 1
H H41 0.4109 0.5731 0.8334 0.060 Uiso calc R 1
H H42 0.4712 0.6028 0.9110 0.060 Uiso calc R 1
C C5 0.3041(10) 0.6768(7) 0.8871(6) 0.053(3) Uani d . 1
H H51 0.3398 0.7271 0.8549 0.064 Uiso calc R 1
H H52 0.3008 0.7021 0.9377 0.064 Uiso calc R 1
N N2 0.1693(7) 0.6515(5) 0.8617(4) 0.0407(17) Uani d . 1
H H2 0.1142 0.6943 0.8844 0.049 Uiso calc R 1
C C6 0.1437(10) 0.6582(7) 0.7807(5) 0.051(2) Uani d . 1
H H61 0.1848 0.7162 0.7606 0.061 Uiso calc R 1
H H62 0.0505 0.6629 0.7720 0.061 Uiso calc R 1
C C7 0.1972(10) 0.5692(8) 0.7422(5) 0.053(3) Uani d . 1
H H71 0.1616 0.5648 0.6920 0.064 Uiso calc R 1
H H72 0.2914 0.5743 0.7382 0.064 Uiso calc R 1
N N3 0.1621(7) 0.4796(6) 0.7856(3) 0.0406(18) Uani d . 1
H H31 0.2294 0.4375 0.7839 0.049 Uiso calc R 1
H H32 0.0930 0.4507 0.7637 0.049 Uiso calc R 1
S S10 0.5335(2) 0.8069(2) 0.69572(17) 0.0582(7) Uani d . 1
C C10 0.6380(10) 0.7140(8) 0.7355(7) 0.085(4) Uani d D 1
F F11 0.7622(7) 0.7340(7) 0.7250(6) 0.136(4) Uani d D 1
F F12 0.6111(11) 0.6281(6) 0.7070(9) 0.176(5) Uani d D 1
F F13 0.6206(10) 0.7089(7) 0.8088(6) 0.133(4) Uani d D 1
O O11 0.5663(12) 0.8064(9) 0.6189(5) 0.118(4) Uani d . 1
O O12 0.5777(8) 0.8917(6) 0.7324(5) 0.078(2) Uani d . 1
O O13 0.4084(8) 0.7702(6) 0.7120(6) 0.091(3) Uani d . 1
S S20 0.5156(2) 0.60147(15) 0.10090(14) 0.0412(5) Uani d . 1
C C20 0.6366(8) 0.5041(6) 0.1044(4) 0.057(3) Uani d D 1
F F21 0.7508(6) 0.5413(7) 0.1257(7) 0.138(4) Uani d D 1
F F22 0.6544(11) 0.4668(6) 0.0384(6) 0.147(4) Uani d D 1
F F23 0.6039(8) 0.4382(5) 0.1536(4) 0.104(3) Uani d D 1
O O21 0.5068(7) 0.6347(6) 0.1771(4) 0.0627(19) Uani d . 1
O O22 0.4021(7) 0.5507(6) 0.0757(4) 0.067(2) Uani d . 1
O O23 0.5692(7) 0.6714(5) 0.0495(4) 0.0588(18) Uani d . 1

loop_
_atom_site_aniso_label
_atom_site_aniso_U_11
_atom_site_aniso_U_22
_atom_site_aniso_U_33
_atom_site_aniso_U_12
_atom_site_aniso_U_13
_atom_site_aniso_U_23
Ir1 0.02902(15) 0.03376(16) 0.03238(16) -0.00514(13) 0.00313(13) -0.00386(14)
C11 0.026(4) 0.060(6) 0.059(6) -0.022(4) 0.008(5) 0.001(6)
C111 0.055(6) 0.121(11) 0.062(7) -0.023(7) -0.006(5) -0.024(7)
C12 0.045(5) 0.043(5) 0.075(7) -0.024(5) 0.024(5) -0.010(5)
C121 0.095(10) 0.050(6) 0.169(15) -0.025(7) 0.047(12) -0.017(10)
C13 0.042(5) 0.066(7) 0.054(6) -0.015(5) 0.000(5) 0.024(5)
C131 0.072(8) 0.117(12) 0.120(11) -0.012(8) -0.003(8) 0.078(10)
C14 0.038(4) 0.089(8) 0.034(4) -0.027(5) 0.015(4) -0.018(5)
C141 0.062(7) 0.137(12) 0.051(6) -0.026(8) 0.015(6) -0.044(7)
C15 0.032(4) 0.055(6) 0.037(5) -0.011(4) 0.011(4) -0.010(4)
C151 0.043(6) 0.072(7) 0.097(9) 0.002(5) 0.016(6) -0.014(7)
N1 0.028(3) 0.057(5) 0.038(3) -0.002(4) -0.001(3) 0.006(4)
C4 0.030(4) 0.069(6) 0.052(6) -0.023(5) 0.005(4) -0.006(5)
C5 0.060(6) 0.050(5) 0.049(6) -0.028(5) 0.004(5) -0.011(5)
N2 0.044(4) 0.033(4) 0.045(4) 0.001(3) 0.016(3) -0.002(3)
C6 0.049(6) 0.046(5) 0.057(6) -0.005(4) 0.001(5) 0.011(5)
C7 0.049(6) 0.075(7) 0.034(5) -0.010(5) 0.002(4) -0.001(5)
N3 0.040(3) 0.050(5) 0.031(3) 0.003(4) 0.004(3) -0.006(3)
S10 0.0524(14) 0.0582(15) 0.0641(16) -0.0136(12) 0.0031(13) 0.0105(14)
C10 0.065(9) 0.071(8) 0.120(12) 0.003(7) 0.033(8) 0.015(8)
F11 0.060(5) 0.129(8) 0.218(11) 0.023(5) 0.038(6) 0.042(8)
F12 0.135(8) 0.053(4) 0.342(16) 0.013(6) 0.023(11) -0.022(8)
F13 0.104(7) 0.157(9) 0.140(8) 0.012(7) -0.008(7) 0.077(7)
O11 0.152(10) 0.133(9) 0.070(6) -0.060(8) 0.015(6) -0.004(6)
O12 0.083(6) 0.058(4) 0.093(6) -0.013(4) 0.000(5) -0.006(4)
O13 0.046(5) 0.088(6) 0.139(8) -0.018(4) 0.002(6) 0.040(6)
S20 0.0395(10) 0.0428(11) 0.0412(11) -0.0059(9) 0.0009(11) 0.0015(12)
C20 0.066(6) 0.045(5) 0.061(6) 0.014(5) 0.031(5) 0.038(6)
F21 0.050(4) 0.126(8) 0.236(11) 0.009(4) -0.003(5) 0.073(8)
F22 0.180(10) 0.089(6) 0.172(9) 0.031(6) 0.109(8) -0.026(6)
F23 0.100(5) 0.065(4) 0.146(7) 0.022(5) 0.027(5) 0.062(4)
O21 0.076(5) 0.064(5) 0.049(4) -0.014(4) 0.007(4) -0.001(4)
O22 0.057(4) 0.086(5) 0.057(4) -0.028(4) -0.010(3) 0.004(4)
O23 0.073(5) 0.048(4) 0.056(4) -0.009(4) 0.008(4) 0.008(3)

loop_
_atom_type_symbol
_atom_type_description
_atom_type_scat_dispersion_real
_atom_type_scat_dispersion_imag
_atom_type_scat_source
C C 0.0033 0.0016 'International Tables Vol C Tables 4.2.6.8 and 6.1.1.4'
H H 0.0000 0.0000 'International Tables Vol C Tables 4.2.6.8 and 6.1.1.4'
N N 0.0061 0.0033 'International Tables Vol C Tables 4.2.6.8 and 6.1.1.4'
O O 0.0106 0.0060 'International Tables Vol C Tables 4.2.6.8 and 6.1.1.4'
F F 0.0171 0.0103 'International Tables Vol C Tables 4.2.6.8 and 6.1.1.4'
S S 0.1246 0.1234 'International Tables Vol C Tables 4.2.6.8 and 6.1.1.4'
Ir Ir -1.4442 7.9887 'International Tables Vol C Tables 4.2.6.8 and 6.1.1.4'

loop_
_geom_angle_atom_site_label_1
_geom_angle_atom_site_label_2
_geom_angle_atom_site_label_3
_geom_angle
C14 Ir1 N2 108.6(4)
C14 Ir1 N3 165.2(3)
N2 Ir1 N3 79.2(3)
C14 Ir1 N1 106.6(3)
N2 Ir1 N1 79.8(3)
N3 Ir1 N1 87.0(3)
C14 Ir1 C13 39.5(4)
N2 Ir1 C13 145.2(4)
N3 Ir1 C13 135.3(4)
N1 Ir1 C13 95.4(3)
C14 Ir1 C12 66.0(4)
N2 Ir1 C12 160.7(4)
N3 Ir1 C12 102.4(3)
N1 Ir1 C12 119.3(4)
C13 Ir1 C12 39.1(4)
C14 Ir1 C15 38.4(3)
N2 Ir1 C15 98.9(3)
N3 Ir1 C15 129.4(3)
N1 Ir1 C15 143.1(3)
C13 Ir1 C15 64.7(4)
C12 Ir1 C15 65.0(4)
C14 Ir1 C11 64.3(4)
N2 Ir1 C11 123.2(3)
N3 Ir1 C11 100.9(3)
N1 Ir1 C11 156.5(3)
C13 Ir1 C11 63.5(4)
C12 Ir1 C11 37.5(4)
C15 Ir1 C11 38.6(3)
C12 C11 C15 110.5(8)
C12 C11 C111 125.4(10)
C15 C11 C111 124.1(9)
C12 C11 Ir1 70.8(5)
C15 C11 Ir1 70.6(4)
C111 C11 Ir1 126.6(7)
C11 C111 H111 109.5
C11 C111 H112 109.5
H111 C111 H112 109.5
C11 C111 H113 109.5
H111 C111 H113 109.5
H112 C111 H113 109.5
C11 C12 C13 106.7(9)
C11 C12 C121 127.5(11)
C13 C12 C121 125.3(12)
C11 C12 Ir1 71.7(5)
C13 C12 Ir1 70.3(5)
C121 C12 Ir1 128.9(8)
C12 C121 H121 109.5
C12 C121 H122 109.5
H121 C121 H122 109.5
C12 C121 H123 109.5
H121 C121 H123 109.5
H122 C121 H123 109.5
C12 C13 C14 107.7(9)
C12 C13 C131 128.3(12)
C14 C13 C131 124.0(12)
C12 C13 Ir1 70.6(5)
C14 C13 Ir1 69.1(5)
C131 C13 Ir1 123.8(7)
C13 C131 H131 109.5
C13 C131 H132 109.5
H131 C131 H132 109.5
C13 C131 H133 109.5
H131 C131 H133 109.5
H132 C131 H133 109.5
C15 C14 C13 108.1(8)
C15 C14 C141 124.0(11)
C13 C14 C141 127.4(11)
C15 C14 Ir1 72.6(5)
C13 C14 Ir1 71.5(5)
C141 C14 Ir1 127.7(7)
C14 C141 H141 109.5
C14 C141 H142 109.5
H141 C141 H142 109.5
C14 C141 H143 109.5
H141 C141 H143 109.5
H142 C141 H143 109.5
C14 C15 C11 106.8(9)
C14 C15 C151 128.4(9)
C11 C15 C151 124.8(8)
C14 C15 Ir1 69.1(5)
C11 C15 Ir1 70.7(5)
C151 C15 Ir1 125.5(7)
C15 C151 H151 109.5
C15 C151 H152 109.5
H151 C151 H152 109.5
C15 C151 H153 109.5
H151 C151 H153 109.5
H152 C151 H153 109.5
C4 N1 Ir1 111.9(5)
C4 N1 H11 109.2
Ir1 N1 H11 109.2
C4 N1 H12 109.2
Ir1 N1 H12 109.2
H11 N1 H12 107.9
N1 C4 C5 108.9(7)
N1 C4 H41 109.9
C5 C4 H41 109.9
N1 C4 H42 109.9
C5 C4 H42 109.9
H41 C4 H42 108.3
C4 C5 N2 110.6(7)
C4 C5 H51 109.5
N2 C5 H51 109.5
C4 C5 H52 109.5
N2 C5 H52 109.5
H51 C5 H52 108.1
C6 N2 C5 116.6(7)
C6 N2 Ir1 109.1(6)
C5 N2 Ir1 110.5(6)
C6 N2 H2 106.7
C5 N2 H2 106.7
Ir1 N2 H2 106.7
N2 C6 C7 109.5(8)
N2 C6 H61 109.8
C7 C6 H61 109.8
N2 C6 H62 109.8
C7 C6 H62 109.8
H61 C6 H62 108.2
N3 C7 C6 110.0(7)
N3 C7 H71 109.7
C6 C7 H71 109.7
N3 C7 H72 109.7
C6 C7 H72 109.7
H71 C7 H72 108.2
C7 N3 Ir1 112.9(5)
C7 N3 H31 109.0
Ir1 N3 H31 109.0
C7 N3 H32 109.0
Ir1 N3 H32 109.0
H31 N3 H32 107.8
O13 S10 O12 119.5(6)
O13 S10 O11 114.6(7)
O12 S10 O11 112.2(6)
O13 S10 C10 101.8(5)
O12 S10 C10 102.1(5)
O11 S10 C10 103.7(7)
F12 C10 F11 109.6(11)
F12 C10 F13 107.9(12)
F11 C10 F13 106.4(11)
F12 C10 S10 110.9(9)
F11 C10 S10 111.6(9)
F13 C10 S10 110.3(8)
O22 S20 O23 115.8(4)
O22 S20 O21 113.7(4)
O23 S20 O21 114.6(4)
O22 S20 C20 101.9(4)
O23 S20 C20 104.6(4)
O21 S20 C20 104.1(4)
F22 C20 F23 112.0(8)
F22 C20 F21 106.7(9)
F23 C20 F21 107.4(8)
F22 C20 S20 110.7(7)
F23 C20 S20 110.9(6)
F21 C20 S20 109.0(6)

loop_
_geom_bond_atom_site_label_1
_geom_bond_atom_site_label_2
_geom_bond_distance
_geom_bond_publ_flag
Ir1 C14 2.129(8) y
Ir1 N2 2.137(7) y
Ir1 N3 2.139(6) y
Ir1 N1 2.140(6) y
Ir1 C13 2.162(9) y
Ir1 C12 2.165(9) y
Ir1 C15 2.175(9) y
Ir1 C11 2.176(7) y
C11 C12 1.397(14) ?
C11 C15 1.440(12) ?
C11 C111 1.497(14) ?
C111 H111 0.9600 ?
C111 H112 0.9600 ?
C111 H113 0.9600 ?
C12 C13 1.448(14) ?
C12 C121 1.486(15) ?
C121 H121 0.9600 ?
C121 H122 0.9600 ?
C121 H123 0.9600 ?
C13 C14 1.449(16) ?
C13 C131 1.498(15) ?
C131 H131 0.9600 ?
C131 H132 0.9600 ?
C131 H133 0.9600 ?
C14 C15 1.415(13) ?
C14 C141 1.498(14) ?
C141 H141 0.9600 ?
C141 H142 0.9600 ?
C141 H143 0.9600 ?
C15 C151 1.491(14) ?
C151 H151 0.9600 ?
C151 H152 0.9600 ?
C151 H153 0.9600 ?
N1 C4 1.489(11) ?
N1 H11 0.9000 ?
N1 H12 0.9000 ?
C4 C5 1.491(14) ?
C4 H41 0.9700 ?
C4 H42 0.9700 ?
C5 N2 1.495(12) ?
C5 H51 0.9700 ?
C5 H52 0.9700 ?
N2 C6 1.472(12) ?
N2 H2 0.9100 ?
C6 C7 1.507(13) ?
C6 H61 0.9700 ?
C6 H62 0.9700 ?
C7 N3 1.499(12) ?
C7 H71 0.9700 ?
C7 H72 0.9700 ?
N3 H31 0.9000 ?
N3 H32 0.9000 ?
S10 O13 1.407(8) ?
S10 O12 1.411(8) ?
S10 O11 1.413(10) ?
S10 C10 1.811(13) ?
C10 F12 1.314(9) ?
C10 F11 1.315(9) ?
C10 F13 1.324(9) ?
S20 O22 1.429(7) ?
S20 O23 1.438(7) ?
S20 O21 1.438(7) ?
S20 C20 1.825(8) ?
C20 F22 1.298(8) ?
C20 F23 1.305(7) ?
C20 F21 1.332(8) ?

loop_
_geom_hbond_atom_site_label_D
_geom_hbond_atom_site_label_H
_geom_hbond_atom_site_label_A
_geom_hbond_site_symmetry_A
_geom_hbond_distance_DH
_geom_hbond_distance_HA
_geom_hbond_distance_DA
_geom_hbond_angle_DHA
_geom_hbond_publ_flag
N1 H12 O11 3_646 0.90 2.17 3.062(14) 170.6 y
N2 H2 O23 4_466 0.91 2.24 3.080(10) 153.5 y
N3 H31 O12 3_646 0.90 2.09 2.943(11) 157.0 y
N3 H32 O21 2_565 0.90 2.20 3.036(10) 155.1 y
N1 H11 O22 1_556 0.90 2.08 2.947(9) 162.1 y

loop_
_geom_torsion_atom_site_label_1
_geom_torsion_atom_site_label_2
_geom_torsion_atom_site_label_3
_geom_torsion_atom_site_label_4
_geom_torsion
C14 Ir1 C11 C12 -83.4(7)
N2 Ir1 C11 C12 -179.6(5)
N3 Ir1 C11 C12 96.2(6)
N1 Ir1 C11 C12 -11.6(13)
C13 Ir1 C11 C12 -39.2(6)
C15 Ir1 C11 C12 -121.1(8)
C14 Ir1 C11 C15 37.7(6)
N2 Ir1 C11 C15 -58.6(6)
N3 Ir1 C11 C15 -142.7(5)
N1 Ir1 C11 C15 109.5(9)
C13 Ir1 C11 C15 81.9(6)
C12 Ir1 C11 C15 121.1(8)
C14 Ir1 C11 C111 156.3(11)
N2 Ir1 C11 C111 60.0(11)
N3 Ir1 C11 C111 -24.1(10)
N1 Ir1 C11 C111 -131.9(11)
C13 Ir1 C11 C111 -159.6(11)
C12 Ir1 C11 C111 -120.3(12)
C15 Ir1 C11 C111 118.6(12)
C15 C11 C12 C13 2.3(10)
C111 C11 C12 C13 -176.2(9)
Ir1 C11 C12 C13 61.9(6)
C15 C11 C12 C121 175.0(10)
C111 C11 C12 C121 -3.5(16)
Ir1 C11 C12 C121 -125.4(11)
C15 C11 C12 Ir1 -59.6(6)
C111 C11 C12 Ir1 121.9(9)
C14 Ir1 C12 C11 78.5(6)
N2 Ir1 C12 C11 0.9(14)
N3 Ir1 C12 C11 -91.8(6)
N1 Ir1 C12 C11 174.7(6)
C13 Ir1 C12 C11 116.1(9)
C15 Ir1 C12 C11 36.2(5)
C14 Ir1 C12 C13 -37.6(6)
N2 Ir1 C12 C13 -115.3(11)
N3 Ir1 C12 C13 152.1(6)
N1 Ir1 C12 C13 58.6(7)
C15 Ir1 C12 C13 -80.0(6)
C11 Ir1 C12 C13 -116.1(9)
C14 Ir1 C12 C121 -157.7(14)
N2 Ir1 C12 C121 124.7(13)
N3 Ir1 C12 C121 32.0(13)
N1 Ir1 C12 C121 -61.5(14)
C13 Ir1 C12 C121 -120.0(15)
C15 Ir1 C12 C121 160.0(14)
C11 Ir1 C12 C121 123.8(15)
C11 C12 C13 C14 -3.5(10)
C121 C12 C13 C14 -176.4(10)
Ir1 C12 C13 C14 59.3(6)
C11 C12 C13 C131 178.9(10)
C121 C12 C13 C131 6.1(17)
Ir1 C12 C13 C131 -118.2(11)
C11 C12 C13 Ir1 -62.8(6)
C121 C12 C13 Ir1 124.3(10)
C14 Ir1 C13 C12 118.7(8)
N2 Ir1 C13 C12 148.4(6)
N3 Ir1 C13 C12 -40.5(8)
N1 Ir1 C13 C12 -131.6(6)
C15 Ir1 C13 C12 80.8(6)
C11 Ir1 C13 C12 37.7(6)
N2 Ir1 C13 C14 29.8(8)
N3 Ir1 C13 C14 -159.2(5)
N1 Ir1 C13 C14 109.7(5)
C12 Ir1 C13 C14 -118.7(8)
C15 Ir1 C13 C14 -37.8(5)
C11 Ir1 C13 C14 -81.0(6)
C14 Ir1 C13 C131 -117.6(14)
N2 Ir1 C13 C131 -87.9(13)
N3 Ir1 C13 C131 83.2(12)
N1 Ir1 C13 C131 -7.9(12)
C12 Ir1 C13 C131 123.7(15)
C15 Ir1 C13 C131 -155.5(13)
C11 Ir1 C13 C131 161.4(13)
C12 C13 C14 C15 3.4(9)
C131 C13 C14 C15 -178.9(9)
Ir1 C13 C14 C15 63.7(6)
C12 C13 C14 C141 175.9(9)
C131 C13 C14 C141 -6.4(15)
Ir1 C13 C14 C141 -123.7(9)
C12 C13 C14 Ir1 -60.3(6)
C131 C13 C14 Ir1 117.4(10)
N2 Ir1 C14 C15 80.7(6)
N3 Ir1 C14 C15 -39.3(19)
N1 Ir1 C14 C15 165.3(6)
C13 Ir1 C14 C15 -116.7(8)
C12 Ir1 C14 C15 -79.4(6)
C11 Ir1 C14 C15 -37.9(6)
N2 Ir1 C14 C13 -162.6(5)
N3 Ir1 C14 C13 77.4(17)
N1 Ir1 C14 C13 -78.0(6)
C12 Ir1 C14 C13 37.3(6)
C15 Ir1 C14 C13 116.7(8)
C11 Ir1 C14 C13 78.8(6)
N2 Ir1 C14 C141 -39.2(12)
N3 Ir1 C14 C141 -159.2(12)
N1 Ir1 C14 C141 45.4(12)
C13 Ir1 C14 C141 123.4(13)
C12 Ir1 C14 C141 160.6(12)
C15 Ir1 C14 C141 -119.9(14)
C11 Ir1 C14 C141 -157.9(13)
C13 C14 C15 C11 -2.0(9)
C141 C14 C15 C11 -174.8(8)
Ir1 C14 C15 C11 61.0(6)
C13 C14 C15 C151 177.7(9)
C141 C14 C15 C151 4.8(15)
Ir1 C14 C15 C151 -119.3(10)
C13 C14 C15 Ir1 -63.0(6)
C141 C14 C15 Ir1 124.1(9)
C12 C11 C15 C14 -0.2(10)
C111 C11 C15 C14 178.3(9)
Ir1 C11 C15 C14 -60.0(6)
C12 C11 C15 C151 -179.9(9)
C111 C11 C15 C151 -1.4(14)
Ir1 C11 C15 C151 120.4(9)
C12 C11 C15 Ir1 59.7(6)
C111 C11 C15 Ir1 -121.7(9)
N2 Ir1 C15 C14 -108.8(6)
N3 Ir1 C15 C14 167.9(6)
N1 Ir1 C15 C14 -23.9(9)
C13 Ir1 C15 C14 38.9(6)
C12 Ir1 C15 C14 82.3(7)
C11 Ir1 C15 C14 117.5(9)
C14 Ir1 C15 C11 -117.5(9)
N2 Ir1 C15 C11 133.7(6)
N3 Ir1 C15 C11 50.4(7)
N1 Ir1 C15 C11 -141.3(6)
C13 Ir1 C15 C11 -78.5(6)
C12 Ir1 C15 C11 -35.2(6)
C14 Ir1 C15 C151 123.0(11)
N2 Ir1 C15 C151 14.2(9)
N3 Ir1 C15 C151 -69.1(9)
N1 Ir1 C15 C151 99.1(9)
C13 Ir1 C15 C151 161.9(10)
C12 Ir1 C15 C151 -154.7(10)
C11 Ir1 C15 C151 -119.6(10)
C14 Ir1 N1 C4 -118.6(6)
N2 Ir1 N1 C4 -12.0(6)
N3 Ir1 N1 C4 67.5(6)
C13 Ir1 N1 C4 -157.2(6)
C12 Ir1 N1 C4 170.0(6)
C15 Ir1 N1 C4 -103.4(7)
C11 Ir1 N1 C4 178.1(8)
Ir1 N1 C4 C5 35.4(9)
N1 C4 C5 N2 -47.6(10)
C4 C5 N2 C6 -88.1(10)
C4 C5 N2 Ir1 37.3(9)
C14 Ir1 N2 C6 -139.8(6)
N3 Ir1 N2 C6 27.2(6)
N1 Ir1 N2 C6 116.0(6)
C13 Ir1 N2 C6 -159.3(6)
C12 Ir1 N2 C6 -69.5(12)
C15 Ir1 N2 C6 -101.5(6)
C11 Ir1 N2 C6 -68.8(7)
C14 Ir1 N2 C5 90.7(6)
N3 Ir1 N2 C5 -102.3(6)
N1 Ir1 N2 C5 -13.5(6)
C13 Ir1 N2 C5 71.2(8)
C12 Ir1 N2 C5 161.0(10)
C15 Ir1 N2 C5 129.0(6)
C11 Ir1 N2 C5 161.7(6)
C5 N2 C6 C7 79.2(10)
Ir1 N2 C6 C7 -46.9(9)
N2 C6 C7 N3 44.6(10)
C6 C7 N3 Ir1 -21.1(9)
C14 Ir1 N3 C7 120.3(15)
N2 Ir1 N3 C7 -3.1(6)
N1 Ir1 N3 C7 -83.3(6)
C13 Ir1 N3 C7 -177.9(6)
C12 Ir1 N3 C7 157.3(6)
C15 Ir1 N3 C7 89.7(7)
C11 Ir1 N3 C7 119.0(7)
O13 S10 C10 F12 56.5(11)
O12 S10 C10 F12 -179.5(9)
O11 S10 C10 F12 -62.7(10)
O13 S10 C10 F11 178.9(9)
O12 S10 C10 F11 -57.1(10)
O11 S10 C10 F11 59.7(10)
O13 S10 C10 F13 -63.0(10)
O12 S10 C10 F13 61.0(9)
O11 S10 C10 F13 177.8(8)
O22 S20 C20 F22 61.5(7)
O23 S20 C20 F22 -59.5(7)
O21 S20 C20 F22 179.9(6)
O22 S20 C20 F23 -63.4(8)
O23 S20 C20 F23 175.6(7)
O21 S20 C20 F23 55.0(8)
O22 S20 C20 F21 178.6(7)
O23 S20 C20 F21 57.6(7)
O21 S20 C20 F21 -63.0(7)
